data_4312970
loop_
_publ_author_name
'Albert Escuer'
'N\'uria Sanz'
'Ramon Vicente'
'Franz A. Mautner'

_publ_section_title
;
 Molecular, 1D, and 2D Systems Built from Phenylcyanamido Ligands.
 Syntheses, Crystal Structures, and Characterization of Their Magnetic
 Properties
;
_journal_name_full 'Inorganic Chemistry'
_journal_page_first 541
_journal_page_last 551
_journal_paper_doi 10.1021/ic025931l
_journal_volume 42
_journal_year 2003
_chemical_formula_sum 'C24 H16 F2 Mn N6'
_chemical_formula_weight 481.37
_chemical_name_common '[Mn(4,4-bipy)(3-F-phenyl-NCN)2]n'
_chemical_name_systematic
; 
 ? 
;
_space_group_IT_number 5
_symmetry_cell_setting monoclinic
_symmetry_space_group_name_Hall 'C 2y'
_symmetry_space_group_name_H-M 'C 1 2 1'
_atom_sites_solution_hydrogens geom
_atom_sites_solution_primary direct
_atom_sites_solution_secondary difmap
_audit_creation_method SHELXL
_cell_angle_alpha 90.00
_cell_angle_beta 103.35(3)
_cell_angle_gamma 90.00
_cell_formula_units_Z 4
_cell_length_a 17.276(9)
_cell_length_b 11.599(6)
_cell_length_c 10.646(6)
_cell_measurement_reflns_used 31
_cell_measurement_temperature 88(2)
_cell_measurement_theta_max 14.8
_cell_measurement_theta_min 4.9
_cell_volume 2075.6(19)
_computing_molecular_graphics 'SHELXTL/PC v.5.03 (Siemens Ind. Aut.)'
_computing_publication_material 'SHELXTL/PC v.5.03 (Siemens Ind. Aut.)'
_computing_structure_refinement 'SHELXL-93 (Sheldrick, 1993)'
_computing_structure_solution 'SHELXS-86 (Sheldrick, 1990)'
_diffrn_ambient_temperature 88(2)
_diffrn_measurement_device 'mod. STOE 4-circle diffractometer'
_diffrn_measurement_method 'Omega-scan; delta Omega: 1.15 deg.'
_diffrn_radiation_monochromator graphite
_diffrn_radiation_source 'fine-focus sealed tube'
_diffrn_radiation_type MoK\a
_diffrn_radiation_wavelength 0.71069
_diffrn_reflns_av_R_equivalents 0.0421
_diffrn_reflns_av_sigmaI/netI 0.0531
_diffrn_reflns_limit_h_max 22
_diffrn_reflns_limit_h_min -22
_diffrn_reflns_limit_k_max 14
_diffrn_reflns_limit_k_min -13
_diffrn_reflns_limit_l_max 13
_diffrn_reflns_limit_l_min -11
_diffrn_reflns_number 2897
_diffrn_reflns_theta_max 26.99
_diffrn_reflns_theta_min 3.09
_diffrn_standards_decay_% 6
_diffrn_standards_interval_count 100
_diffrn_standards_interval_time '1 h'
_diffrn_standards_number '3   (-2 0 2; -2 -2 0; -4 0 2)'
_exptl_absorpt_coefficient_mu 0.680
_exptl_absorpt_correction_type none
_exptl_crystal_colour yellow
_exptl_crystal_density_diffrn 1.540
_exptl_crystal_description prism
_exptl_crystal_F_000 980
_exptl_crystal_size_max 0.50
_exptl_crystal_size_mid 0.20
_exptl_crystal_size_min 0.14
_refine_diff_density_max 1.286
_refine_diff_density_min -0.806
_refine_diff_density_rms 0.090
_refine_ls_abs_structure_details 'Flack H D (1983), Acta Cryst. A39, 876-881'
_refine_ls_abs_structure_Flack 0.00
_refine_ls_extinction_method none
_refine_ls_goodness_of_fit_all 1.089
_refine_ls_goodness_of_fit_obs 1.080
_refine_ls_hydrogen_treatment noref
_refine_ls_matrix_type full
_refine_ls_number_parameters 303
_refine_ls_number_reflns 2516
_refine_ls_number_restraints 1
_refine_ls_restrained_S_all 1.092
_refine_ls_restrained_S_obs 1.080
_refine_ls_R_factor_all 0.0535
_refine_ls_R_factor_obs 0.0473
_refine_ls_shift/esd_max 0.000
_refine_ls_shift/esd_mean 0.000
_refine_ls_structure_factor_coef Fsqd
_refine_ls_weighting_details 'w=1/[\s^2^(Fo^2^)+(0.0604P)^2^+4.8547P] where P=(Fo^2^+2Fc^2^)/3'
_refine_ls_weighting_scheme calc
_refine_ls_wR_factor_all 0.1295
_refine_ls_wR_factor_obs 0.1215
_reflns_number_observed 2294
_reflns_number_total 2517
_reflns_observed_criterion >2sigma(I)
_cod_data_source_file ic025931l_s1_5.cif
_cod_data_source_block ns217m
_cod_depositor_comments
;
The following automatic conversions were performed:

'_symmetry_cell_setting' value 'Monoclinic' changed to 'monoclinic'
according to the built-in table from CIF Core dictionary named
'cif_core.dic' version 2.4.1 from 2010-06-29.

Automatic conversion script
Id: cif_fix_values 1646 2011-03-28 12:23:43Z adriana 

The following automatic conversions were performed:

'_refine_ls_weighting_scheme' value 'calc
w=1/[\s^2^(Fo^2^)+(0.0604P)^2^+4.8547P] where P=(Fo^2^+2Fc^2^)/3' was
changed to 'calc'. New tag '_refine_ls_weighting_details' was
created. The value of the new tag was set to
'w=1/[\s^2^(Fo^2^)+(0.0604P)^2^+4.8547P] where P=(Fo^2^+2Fc^2^)/3'.

Automatic conversion script
Id: cif_fix_values 3143 2015-03-26 13:38:13Z robertas 
;
_cod_database_code 4312970

loop_
_symmetry_equiv_pos_as_xyz
'x, y, z'
'-x, y, -z'
'x+1/2, y+1/2, z'
'-x+1/2, y+1/2, -z'

loop_
_atom_site_aniso_label
_atom_site_aniso_U_11
_atom_site_aniso_U_22
_atom_site_aniso_U_33
_atom_site_aniso_U_23
_atom_site_aniso_U_13
_atom_site_aniso_U_12
Mn1 0.0167(5) 0.0091(6) 0.0099(5) 0.000 0.0050(4) 0.000
Mn2 0.0148(5) 0.0071(6) 0.0103(5) 0.000 0.0042(4) 0.000
N1 0.019(2) 0.014(3) 0.015(2) -0.003(2) 0.008(2) -0.001(2)
C1 0.012(2) 0.013(3) 0.016(3) -0.003(2) 0.008(2) -0.001(2)
N2 0.020(2) 0.014(3) 0.012(2) -0.001(2) 0.005(2) 0.000(2)
C2 0.014(2) 0.017(3) 0.015(2) 0.002(2) 0.004(2) 0.001(2)
C3 0.023(3) 0.017(3) 0.017(2) 0.002(2) 0.004(2) 0.005(2)
C4 0.028(3) 0.024(3) 0.028(3) -0.009(3) 0.008(2) 0.002(3)
C5 0.021(3) 0.018(3) 0.040(3) -0.001(3) 0.006(2) 0.006(3)
C6 0.030(3) 0.040(4) 0.022(3) 0.015(3) 0.007(2) 0.016(3)
C7 0.029(3) 0.025(3) 0.020(3) 0.000(3) 0.010(2) 0.004(3)
F1 0.053(2) 0.034(2) 0.043(2) -0.010(2) 0.016(2) 0.009(2)
N3 0.019(2) 0.016(3) 0.012(2) 0.004(2) 0.005(2) 0.002(2)
C8 0.015(2) 0.011(3) 0.014(3) -0.004(2) 0.006(2) 0.001(2)
N4 0.015(2) 0.014(2) 0.010(2) 0.005(2) 0.006(2) 0.003(2)
C9 0.015(2) 0.010(3) 0.018(3) 0.001(2) 0.009(2) -0.001(2)
C10 0.025(3) 0.018(3) 0.019(3) -0.002(2) 0.007(2) -0.004(2)
C11 0.026(3) 0.017(3) 0.041(4) -0.008(3) 0.009(3) 0.003(2)
C12 0.019(3) 0.019(3) 0.036(3) 0.005(3) 0.009(2) 0.008(2)
C13 0.019(3) 0.021(3) 0.030(3) 0.003(3) 0.010(2) 0.005(2)
C14 0.018(2) 0.023(3) 0.018(2) 0.004(2) 0.007(2) 0.002(2)
F2 0.058(3) 0.034(2) 0.056(3) -0.015(2) 0.003(2) 0.010(2)
N5 0.021(3) 0.009(4) 0.009(3) 0.000 -0.002(3) 0.000
C15 0.024(3) 0.009(3) 0.019(3) -0.001(2) 0.007(2) 0.002(2)
C16 0.021(3) 0.018(3) 0.027(3) -0.002(3) 0.011(2) -0.004(3)
C17 0.022(4) 0.009(4) 0.015(5) 0.000 0.004(4) 0.000
C18 0.024(4) 0.012(5) 0.020(5) 0.000 0.008(4) 0.000
C19 0.028(3) 0.015(3) 0.017(2) 0.000(2) 0.007(2) 0.001(2)
C20 0.029(3) 0.014(3) 0.014(2) -0.001(2) 0.007(2) 0.000(2)
N6 0.020(4) 0.011(4) 0.015(4) 0.000 0.008(3) 0.000
N7 0.019(3) 0.015(4) 0.011(4) 0.000 0.006(3) 0.000
C21 0.016(3) 0.022(4) 0.020(3) -0.001(3) 0.007(2) 0.000(2)
C22 0.021(3) 0.012(3) 0.023(3) 0.000(3) 0.010(2) -0.003(2)
C23 0.021(4) 0.016(5) 0.010(4) 0.000 0.001(3) 0.000
C24 0.013(4) 0.010(5) 0.018(4) 0.000 0.009(3) 0.000
C25 0.020(2) 0.012(3) 0.018(2) 0.002(2) 0.004(2) -0.001(2)
C26 0.017(2) 0.014(3) 0.013(2) 0.000(2) 0.002(2) 0.001(2)
N8 0.014(3) 0.015(4) 0.014(4) 0.000 0.007(3) 0.000

loop_
_atom_site_label
_atom_site_type_symbol
_atom_site_fract_x
_atom_site_fract_y
_atom_site_fract_z
_atom_site_U_iso_or_equiv
_atom_site_thermal_displace_type
_atom_site_occupancy
_atom_site_calc_flag
_atom_site_refinement_flags
_atom_site_disorder_group
Mn1 Mn 0.0000 0.04747(8) -0.5000 0.0116(3) Uani 1 d S .
Mn2 Mn 0.0000 -0.04701(8) 0.0000 0.0105(3) Uani 1 d S .
N1 N -0.0799(3) -0.0382(5) -0.1920(4) 0.0149(10) Uani 1 d . .
C1 C -0.0940(3) 0.0124(5) -0.2891(5) 0.0128(12) Uani 1 d . .
N2 N -0.1084(3) 0.0625(5) -0.4005(4) 0.0152(10) Uani 1 d . .
C2 C -0.1548(3) 0.1644(5) -0.4160(5) 0.0152(12) Uani 1 d . .
C3 C -0.1671(3) 0.2279(5) -0.3118(5) 0.0191(11) Uani 1 d . .
H3 H -0.1497(3) 0.2003(5) -0.2280(5) 0.023 Uiso 1 calc R .
C4 C -0.2058(4) 0.3326(6) -0.3347(6) 0.0261(13) Uani 1 d . .
C5 C -0.2361(4) 0.3761(6) -0.4539(6) 0.0268(14) Uani 1 d . .
H5 H -0.2629(4) 0.4463(6) -0.4656(6) 0.032 Uiso 1 calc R .
C6 C -0.2252(4) 0.3108(7) -0.5583(6) 0.031(2) Uani 1 d . .
H6 H -0.2445(4) 0.3384(7) -0.6417(6) 0.037 Uiso 1 calc R .
C7 C -0.1857(4) 0.2041(6) -0.5401(6) 0.0241(14) Uani 1 d . .
H7 H -0.1804(4) 0.1604(6) -0.6109(6) 0.029 Uiso 1 calc R .
F1 F -0.2139(2) 0.3974(4) -0.2331(4) 0.0425(10) Uani 1 d . .
N3 N 0.0777(2) 0.0374(5) -0.3074(4) 0.0154(10) Uani 1 d . .
C8 C 0.0924(3) -0.0125(5) -0.2117(5) 0.0131(11) Uani 1 d . .
N4 N 0.1071(2) -0.0565(5) -0.0961(4) 0.0126(9) Uani 1 d . .
C9 C 0.1514(3) -0.1599(5) -0.0764(5) 0.0137(11) Uani 1 d . .
C10 C 0.1401(3) -0.2470(5) -0.1677(5) 0.0202(12) Uani 1 d . .
H10 H 0.1063(3) -0.2361(5) -0.2485(5) 0.024 Uiso 1 calc R .
C11 C 0.1798(4) -0.3506(6) -0.1371(6) 0.0275(13) Uani 1 d . .
C12 C 0.2309(3) -0.3714(6) -0.0203(6) 0.0241(14) Uani 1 d . .
H12 H 0.2569(3) -0.4418(6) -0.0022(6) 0.029 Uiso 1 calc R .
C13 C 0.2419(3) -0.2839(5) 0.0687(6) 0.0224(13) Uani 1 d . .
H13 H 0.2767(3) -0.2953(5) 0.1486(6) 0.027 Uiso 1 calc R .
C14 C 0.2030(3) -0.1792(6) 0.0433(5) 0.0191(12) Uani 1 d . .
H14 H 0.2112(3) -0.1218(6) 0.1060(5) 0.023 Uiso 1 calc R .
F2 F 0.1686(3) -0.4362(4) -0.2230(4) 0.0511(11) Uani 1 d . .
N5 N 0.0000 -0.1490(7) -0.5000 0.014(2) Uani 1 d S .
C15 C -0.0591(3) -0.2097(5) -0.4693(6) 0.0168(13) Uani 1 d . .
H15 H -0.1007(3) -0.1697(5) -0.4472(6) 0.020 Uiso 1 calc R .
C16 C -0.0610(3) -0.3288(6) -0.4688(6) 0.0208(14) Uani 1 d . .
H16 H -0.1034(3) -0.3674(6) -0.4476(6) 0.025 Uiso 1 calc R .
C17 C 0.0000 -0.3898(8) -0.5000 0.015(2) Uani 1 d S .
C18 C 0.0000 -0.5193(8) -0.5000 0.018(2) Uani 1 d S .
C19 C -0.0078(3) -0.5805(5) -0.6133(5) 0.0197(11) Uani 1 d . .
H19 H -0.0125(3) -0.5420(5) -0.6913(5) 0.024 Uiso 1 calc R .
C20 C -0.0086(3) -0.6986(5) -0.6099(5) 0.0185(11) Uani 1 d . .
H20 H -0.0155(3) -0.7388(5) -0.6873(5) 0.022 Uiso 1 calc R .
N6 N 0.0000 -0.7587(7) -0.5000 0.015(2) Uani 1 d S .
N7 N 0.0000 0.1498(8) 0.0000 0.015(2) Uani 1 d S .
C21 C 0.0626(3) 0.2096(6) -0.0169(6) 0.0189(13) Uani 1 d . .
H21 H 0.1068(3) 0.1690(6) -0.0287(6) 0.023 Uiso 1 calc R .
C22 C 0.0655(3) 0.3276(6) -0.0178(6) 0.0180(12) Uani 1 d . .
H22 H 0.1107(3) 0.3654(6) -0.0302(6) 0.022 Uiso 1 calc R .
C23 C 0.0000 0.3904(9) 0.0000 0.016(2) Uani 1 d S .
C24 C 0.0000 0.5171(7) 0.0000 0.013(2) Uani 1 d S .
C25 C 0.0510(3) 0.5787(5) 0.0954(5) 0.0166(11) Uani 1 d . .
H25 H 0.0869(3) 0.5401(5) 0.1603(5) 0.020 Uiso 1 calc R .
C26 C 0.0487(3) 0.6983(5) 0.0944(5) 0.0150(10) Uani 1 d . .
H26 H 0.0820(3) 0.7385(5) 0.1612(5) 0.018 Uiso 1 calc R .
N8 N 0.0000 0.7580(7) 0.0000 0.014(2) Uani 1 d S .

loop_
_atom_type_symbol
_atom_type_description
_atom_type_scat_dispersion_real
_atom_type_scat_dispersion_imag
_atom_type_scat_source
C C 0.0033 0.0016 'International Tables Vol C Tables 4.2.6.8 and 6.1.1.4'
H H 0.0000 0.0000 'International Tables Vol C Tables 4.2.6.8 and 6.1.1.4'
N N 0.0061 0.0033 'International Tables Vol C Tables 4.2.6.8 and 6.1.1.4'
Mn Mn 0.3368 0.7283 'International Tables Vol C Tables 4.2.6.8 and 6.1.1.4'
F F 0.0171 0.0103 'International Tables Vol C Tables 4.2.6.8 and 6.1.1.4'

loop_
_geom_angle_atom_site_label_1
_geom_angle_atom_site_label_2
_geom_angle_atom_site_label_3
_geom_angle
_geom_angle_site_symmetry_1
_geom_angle_site_symmetry_3
_geom_angle_publ_flag
N3 Mn1 N3 173.9(3) 2_554 . yes
N3 Mn1 N6 93.1(2) 2_554 1_565 yes
N3 Mn1 N6 93.1(2) . 1_565 yes
N3 Mn1 N5 86.9(2) 2_554 . yes
N3 Mn1 N5 86.9(2) . . yes
N6 Mn1 N5 180.0 1_565 . yes
N3 Mn1 N2 87.8(2) 2_554 2_554 yes
N3 Mn1 N2 92.6(2) . 2_554 yes
N6 Mn1 N2 85.78(14) 1_565 2_554 yes
N5 Mn1 N2 94.22(14) . 2_554 yes
N3 Mn1 N2 92.6(2) 2_554 . yes
N3 Mn1 N2 87.8(2) . . yes
N6 Mn1 N2 85.78(14) 1_565 . yes
N5 Mn1 N2 94.22(14) . . yes
N2 Mn1 N2 171.6(3) 2_554 . yes
N1 Mn2 N1 174.7(3) 2 . yes
N1 Mn2 N8 92.67(15) 2 1_545 yes
N1 Mn2 N8 92.67(15) . 1_545 yes
N1 Mn2 N7 87.33(15) 2 . yes
N1 Mn2 N7 87.33(15) . . yes
N8 Mn2 N7 180.0 1_545 . yes
N1 Mn2 N4 89.16(15) 2 2 yes
N1 Mn2 N4 91.10(15) . 2 yes
N8 Mn2 N4 87.26(14) 1_545 2 yes
N7 Mn2 N4 92.74(14) . 2 yes
N1 Mn2 N4 91.10(15) 2 . yes
N1 Mn2 N4 89.16(15) . . yes
N8 Mn2 N4 87.26(14) 1_545 . yes
N7 Mn2 N4 92.74(14) . . yes
N4 Mn2 N4 174.5(3) 2 . yes
C1 N1 Mn2 144.0(4) . . yes
N1 C1 N2 176.2(6) . . yes
C1 N2 C2 117.8(5) . . yes
C1 N2 Mn1 111.9(3) . . yes
C2 N2 Mn1 119.7(3) . . yes
C7 C2 C3 119.3(5) . . ?
C7 C2 N2 118.2(5) . . ?
C3 C2 N2 122.5(5) . . ?
C4 C3 C2 118.9(5) . . ?
C4 C3 H3 120.5(3) . . ?
C2 C3 H3 120.5(3) . . ?
F1 C4 C5 116.9(6) . . ?
F1 C4 C3 119.0(5) . . ?
C5 C4 C3 124.1(6) . . ?
C4 C5 C6 116.8(6) . . ?
C4 C5 H5 121.6(4) . . ?
C6 C5 H5 121.6(4) . . ?
C5 C6 C7 121.3(6) . . ?
C5 C6 H6 119.3(4) . . ?
C7 C6 H6 119.3(4) . . ?
C2 C7 C6 119.5(6) . . ?
C2 C7 H7 120.2(4) . . ?
C6 C7 H7 120.2(4) . . ?
C8 N3 Mn1 145.4(5) . . yes
N3 C8 N4 172.5(6) . . yes
C8 N4 C9 117.0(5) . . yes
C8 N4 Mn2 113.4(3) . . yes
C9 N4 Mn2 115.9(3) . . yes
C10 C9 C14 118.8(5) . . ?
C10 C9 N4 122.1(5) . . ?
C14 C9 N4 118.8(5) . . ?
C9 C10 C11 119.1(5) . . ?
C9 C10 H10 120.5(3) . . ?
C11 C10 H10 120.5(3) . . ?
F2 C11 C12 116.8(6) . . ?
F2 C11 C10 120.0(6) . . ?
C12 C11 C10 123.2(6) . . ?
C11 C12 C13 117.0(6) . . ?
C11 C12 H12 121.5(4) . . ?
C13 C12 H12 121.5(4) . . ?
C12 C13 C14 122.0(6) . . ?
C12 C13 H13 119.0(4) . . ?
C14 C13 H13 119.0(4) . . ?
C13 C14 C9 119.9(6) . . ?
C13 C14 H14 120.1(4) . . ?
C9 C14 H14 120.1(4) . . ?
C15 N5 C15 116.7(8) . 2_554 ?
C15 N5 Mn1 121.7(4) . . ?
C15 N5 Mn1 121.7(4) 2_554 . ?
N5 C15 C16 123.1(6) . . ?
N5 C15 H15 118.5(4) . . ?
C16 C15 H15 118.5(4) . . ?
C17 C16 C15 119.6(6) . . ?
C17 C16 H16 120.2(4) . . ?
C15 C16 H16 120.2(4) . . ?
C16 C17 C16 117.9(8) . 2_554 ?
C16 C17 C18 121.0(4) . . ?
C16 C17 C18 121.0(4) 2_554 . ?
C19 C18 C19 118.0(8) 2_554 . ?
C19 C18 C17 121.0(4) 2_554 . ?
C19 C18 C17 121.0(4) . . ?
C20 C19 C18 119.4(6) . . ?
C20 C19 H19 120.3(3) . . ?
C18 C19 H19 120.3(4) . . ?
N6 C20 C19 122.9(6) . . ?
N6 C20 H20 118.5(4) . . ?
C19 C20 H20 118.5(3) . . ?
C20 N6 C20 117.3(8) 2_554 . ?
C20 N6 Mn1 121.4(4) 2_554 1_545 ?
C20 N6 Mn1 121.4(4) . 1_545 ?
C21 N7 C21 117.2(9) 2 . ?
C21 N7 Mn2 121.4(5) 2 . ?
C21 N7 Mn2 121.4(5) . . ?
N7 C21 C22 123.6(6) . . ?
N7 C21 H21 118.2(5) . . ?
C22 C21 H21 118.2(4) . . ?
C21 C22 C23 119.2(6) . . ?
C21 C22 H22 120.4(4) . . ?
C23 C22 H22 120.4(4) . . ?
C22 C23 C22 117.1(8) . 2 ?
C22 C23 C24 121.5(4) . . ?
C22 C23 C24 121.5(4) 2 . ?
C25 C24 C25 117.6(7) . 2 ?
C25 C24 C23 121.2(4) . . ?
C25 C24 C23 121.2(4) 2 . ?
C24 C25 C26 120.0(5) . . ?
C24 C25 H25 120.0(4) . . ?
C26 C25 H25 120.0(3) . . ?
N8 C26 C25 122.1(6) . . ?
N8 C26 H26 118.9(4) . . ?
C25 C26 H26 118.9(3) . . ?
C26 N8 C26 118.0(8) 2 . ?
C26 N8 Mn2 121.0(4) 2 1_565 ?
C26 N8 Mn2 121.0(4) . 1_565 ?

loop_
_geom_bond_atom_site_label_1
_geom_bond_atom_site_label_2
_geom_bond_distance
_geom_bond_site_symmetry_2
_geom_bond_publ_flag
Mn1 Mn2 5.435(3) . yes
Mn1 N3 2.179(4) 2_554 yes
Mn1 N3 2.179(4) . yes
Mn1 N6 2.248(8) 1_565 yes
Mn1 N5 2.279(8) . yes
Mn1 N2 2.361(4) 2_554 yes
Mn1 N2 2.361(4) . yes
Mn2 N1 2.189(5) 2 yes
Mn2 N1 2.189(5) . yes
Mn2 N8 2.262(8) 1_545 yes
Mn2 N7 2.283(9) . yes
Mn2 N4 2.314(4) 2 yes
Mn2 N4 2.314(4) . yes
N1 C1 1.164(7) . yes
C1 N2 1.292(7) . yes
N2 C2 1.416(8) . ?
C2 C7 1.385(8) . ?
C2 C3 1.388(8) . ?
C3 C4 1.380(8) . ?
C3 H3 0.93 . ?
C4 F1 1.351(7) . ?
C4 C5 1.354(9) . ?
C5 C6 1.393(9) . ?
C5 H5 0.93 . ?
C6 C7 1.405(10) . ?
C6 H6 0.93 . ?
C7 H7 0.93 . ?
N3 C8 1.148(7) . yes
C8 N4 1.302(7) . yes
N4 C9 1.412(8) . ?
C9 C10 1.384(8) . ?
C9 C14 1.395(8) . ?
C10 C11 1.384(9) . ?
C10 H10 0.93 . ?
C11 F2 1.333(7) . ?
C11 C12 1.370(9) . ?
C12 C13 1.371(9) . ?
C12 H12 0.93 . ?
C13 C14 1.385(9) . ?
C13 H13 0.93 . ?
C14 H14 0.93 . ?
N5 C15 1.340(8) . ?
N5 C15 1.340(8) 2_554 ?
C15 C16 1.382(9) . ?
C15 H15 0.93 . ?
C16 C17 1.372(7) . ?
C16 H16 0.93 . ?
C17 C16 1.372(7) 2_554 ?
C17 C18 1.502(12) . ?
C18 C19 1.379(7) 2_554 ?
C18 C19 1.379(7) . ?
C19 C20 1.370(8) . ?
C19 H19 0.93 . ?
C20 N6 1.341(7) . ?
C20 H20 0.93 . ?
N6 C20 1.341(7) 2_554 ?
N6 Mn1 2.248(8) 1_545 ?
N7 C21 1.331(8) 2 ?
N7 C21 1.331(8) . ?
C21 C22 1.369(9) . ?
C21 H21 0.93 . ?
C22 C23 1.396(8) . ?
C22 H22 0.93 . ?
C23 C22 1.396(8) 2 ?
C23 C24 1.469(12) . ?
C24 C25 1.381(7) . ?
C24 C25 1.381(7) 2 ?
C25 C26 1.388(7) . ?
C25 H25 0.93 . ?
C26 N8 1.344(7) . ?
C26 H26 0.93 . ?
N8 C26 1.344(7) 2 ?
N8 Mn2 2.262(8) 1_565 ?

loop_
_geom_torsion_atom_site_label_1
_geom_torsion_atom_site_label_2
_geom_torsion_atom_site_label_3
_geom_torsion_atom_site_label_4
_geom_torsion
_geom_torsion_site_symmetry_1
_geom_torsion_site_symmetry_2
_geom_torsion_site_symmetry_3
_geom_torsion_site_symmetry_4
_geom_torsion_publ_flag
N1 Mn2 N1 C1 37.3(7) 2 . . . ?
N8 Mn2 N1 C1 -142.7(7) 1_545 . . . ?
N7 Mn2 N1 C1 37.3(7) . . . . ?
N4 Mn2 N1 C1 130.0(7) 2 . . . ?
N4 Mn2 N1 C1 -55.5(7) . . . . ?
Mn2 N1 C1 N2 115.8(80) . . . . ?
N1 C1 N2 C2 161.4(79) . . . . ?
N1 C1 N2 Mn1 -54.0(82) . . . . ?
N3 Mn1 N2 C1 146.1(4) 2_554 . . . ?
N3 Mn1 N2 C1 -27.8(4) . . . . ?
N6 Mn1 N2 C1 -121.0(4) 1_565 . . . ?
N5 Mn1 N2 C1 59.0(4) . . . . ?
N2 Mn1 N2 C1 -121.0(4) 2_554 . . . ?
N3 Mn1 N2 C2 -70.0(4) 2_554 . . . ?
N3 Mn1 N2 C2 116.1(4) . . . . ?
N6 Mn1 N2 C2 22.9(4) 1_565 . . . ?
N5 Mn1 N2 C2 -157.1(4) . . . . ?
N2 Mn1 N2 C2 22.9(4) 2_554 . . . ?
C1 N2 C2 C7 -165.6(5) . . . . ?
Mn1 N2 C2 C7 52.5(6) . . . . ?
C1 N2 C2 C3 17.3(8) . . . . ?
Mn1 N2 C2 C3 -124.6(5) . . . . ?
C7 C2 C3 C4 -4.0(8) . . . . ?
N2 C2 C3 C4 173.1(5) . . . . ?
C2 C3 C4 F1 -176.3(5) . . . . ?
C2 C3 C4 C5 3.1(9) . . . . ?
F1 C4 C5 C6 177.9(6) . . . . ?
C3 C4 C5 C6 -1.6(10) . . . . ?
C4 C5 C6 C7 1.0(10) . . . . ?
C3 C2 C7 C6 3.5(9) . . . . ?
N2 C2 C7 C6 -173.7(5) . . . . ?
C5 C6 C7 C2 -2.0(10) . . . . ?
N3 Mn1 N3 C8 -35.6(7) 2_554 . . . ?
N6 Mn1 N3 C8 144.4(7) 1_565 . . . ?
N5 Mn1 N3 C8 -35.6(7) . . . . ?
N2 Mn1 N3 C8 -129.7(7) 2_554 . . . ?
N2 Mn1 N3 C8 58.7(7) . . . . ?
Mn1 N3 C8 N4 -119.8(40) . . . . ?
N3 C8 N4 C9 -161.7(39) . . . . ?
N3 C8 N4 Mn2 59.3(42) . . . . ?
N1 Mn2 N4 C8 -150.7(5) 2 . . . ?
N1 Mn2 N4 C8 24.0(4) . . . . ?
N8 Mn2 N4 C8 116.7(4) 1_545 . . . ?
N7 Mn2 N4 C8 -63.3(4) . . . . ?
N4 Mn2 N4 C8 116.7(4) 2 . . . ?
N1 Mn2 N4 C9 69.8(4) 2 . . . ?
N1 Mn2 N4 C9 -115.5(4) . . . . ?
N8 Mn2 N4 C9 -22.8(4) 1_545 . . . ?
N7 Mn2 N4 C9 157.2(4) . . . . ?
N4 Mn2 N4 C9 -22.8(4) 2 . . . ?
C8 N4 C9 C10 -39.3(7) . . . . ?
Mn2 N4 C9 C10 98.7(5) . . . . ?
C8 N4 C9 C14 146.6(5) . . . . ?
Mn2 N4 C9 C14 -75.3(5) . . . . ?
C14 C9 C10 C11 0.5(8) . . . . ?
N4 C9 C10 C11 -173.6(5) . . . . ?
C9 C10 C11 F2 178.8(5) . . . . ?
C9 C10 C11 C12 -0.7(9) . . . . ?
F2 C11 C12 C13 -179.4(6) . . . . ?
C10 C11 C12 C13 0.1(9) . . . . ?
C11 C12 C13 C14 0.6(9) . . . . ?
C12 C13 C14 C9 -0.8(9) . . . . ?
C10 C9 C14 C13 0.2(8) . . . . ?
N4 C9 C14 C13 174.5(5) . . . . ?
N3 Mn1 N5 C15 -82.7(3) 2_554 . . . ?
N3 Mn1 N5 C15 97.3(3) . . . . ?
N6 Mn1 N5 C15 163.8(1000) 1_565 . . . ?
N2 Mn1 N5 C15 -170.2(3) 2_554 . . . ?
N2 Mn1 N5 C15 9.8(3) . . . . ?
N3 Mn1 N5 C15 97.3(3) 2_554 . . 2_554 ?
N3 Mn1 N5 C15 -82.7(3) . . . 2_554 ?
N6 Mn1 N5 C15 -16.2(1000) 1_565 . . 2_554 ?
N2 Mn1 N5 C15 9.8(3) 2_554 . . 2_554 ?
N2 Mn1 N5 C15 -170.2(3) . . . 2_554 ?
C15 N5 C15 C16 -0.3(5) 2_554 . . . ?
Mn1 N5 C15 C16 179.7(5) . . . . ?
N5 C15 C16 C17 0.5(10) . . . . ?
C15 C16 C17 C16 -0.3(5) . . . 2_554 ?
C15 C16 C17 C18 179.7(5) . . . . ?
C16 C17 C18 C19 -67.1(4) . . . 2_554 ?
C16 C17 C18 C19 112.9(4) 2_554 . . 2_554 ?
C16 C17 C18 C19 112.9(4) . . . . ?
C16 C17 C18 C19 -67.1(4) 2_554 . . . ?
C19 C18 C19 C20 0.9(4) 2_554 . . . ?
C17 C18 C19 C20 -179.1(4) . . . . ?
C18 C19 C20 N6 -1.9(9) . . . . ?
C19 C20 N6 C20 0.9(4) . . . 2_554 ?
C19 C20 N6 Mn1 -179.1(4) . . . 1_545 ?
N1 Mn2 N7 C21 -105.7(3) 2 . . 2 ?
N1 Mn2 N7 C21 74.3(3) . . . 2 ?
N8 Mn2 N7 C21 0.0(1000) 1_545 . . 2 ?
N4 Mn2 N7 C21 -16.7(3) 2 . . 2 ?
N4 Mn2 N7 C21 163.3(3) . . . 2 ?
N1 Mn2 N7 C21 74.3(3) 2 . . . ?
N1 Mn2 N7 C21 -105.7(3) . . . . ?
N8 Mn2 N7 C21 0.0(282) 1_545 . . . ?
N4 Mn2 N7 C21 163.3(3) 2 . . . ?
N4 Mn2 N7 C21 -16.7(3) . . . . ?
C21 N7 C21 C22 -0.1(5) 2 . . . ?
Mn2 N7 C21 C22 179.9(5) . . . . ?
N7 C21 C22 C23 0.2(10) . . . . ?
C21 C22 C23 C22 -0.1(5) . . . 2 ?
C21 C22 C23 C24 179.9(5) . . . . ?
C22 C23 C24 C25 -65.7(4) . . . . ?
C22 C23 C24 C25 114.3(4) 2 . . . ?
C22 C23 C24 C25 114.3(4) . . . 2 ?
C22 C23 C24 C25 -65.7(4) 2 . . 2 ?
C25 C24 C25 C26 1.2(4) 2 . . . ?
C23 C24 C25 C26 -178.8(4) . . . . ?
C24 C25 C26 N8 -2.5(8) . . . . ?
C25 C26 N8 C26 1.3(4) . . . 2 ?
C25 C26 N8 Mn2 -178.7(4) . . . 1_565 ?
